data_4000687
loop_
_publ_author_name
'Thierry Maris'
'Michael J. Henson'
'Stephen J. Heyes'
'Keith Prout'

_publ_section_title
;
 Investigations of the Phase Transitions in Thiourea Inclusion Compounds
 with Cycloheptane, Cyclooctane, and Cyclooctanone
;
_journal_name_full 'Chem. Mater.'
_journal_page_first 2483
_journal_page_last 2492
_journal_paper_doi 10.1021/cm991173u
_journal_volume 13
_journal_year 2001
_chemical_formula_sum 'C11 H28 N6 S3'
_chemical_formula_weight 54.07
_space_group_IT_number 167
_symmetry_cell_setting trigonal
_symmetry_space_group_name_Hall '-R 3 2"c'
_symmetry_space_group_name_H-M 'R -3 c :H'
_cell_angle_alpha 90
_cell_angle_beta 90
_cell_angle_gamma 120
_cell_formula_units_Z 6
_cell_length_a 16.225(2)
_cell_length_b 16.225(2)
_cell_length_c 12.488(4)
_cell_measurement_reflns_used 25
_cell_measurement_temperature 293
_cell_measurement_theta_max 19
_cell_measurement_theta_min 8
_cell_volume 2847.0(10)
_diffrn_ambient_temperature 293
_diffrn_measured_fraction_theta_max 0.967
_diffrn_measurement_method \w/2\q
_diffrn_radiation_type 'Cu K\a'
_diffrn_radiation_wavelength 1.54180
_diffrn_reflns_av_R_equivalents 0.0344
_diffrn_reflns_limit_h_max 0
_diffrn_reflns_limit_h_min -17
_diffrn_reflns_limit_k_max 20
_diffrn_reflns_limit_k_min 0
_diffrn_reflns_limit_l_max 15
_diffrn_reflns_limit_l_min -14
_diffrn_reflns_number 1309
_diffrn_reflns_theta_max 78.00
_diffrn_reflns_theta_min 0.00
_diffrn_standards_decay_% 32.38
_diffrn_standards_interval_count 0
_diffrn_standards_interval_time 0
_diffrn_standards_number 3
_exptl_absorpt_coefficient_mu 3.52
_exptl_absorpt_correction_T_max 0.51
_exptl_absorpt_correction_T_min 0.41
_exptl_absorpt_correction_type psi-scan
_exptl_absorpt_process_details '\y scan,(North et al, 1968)'
_exptl_crystal_colour ' colourless '
_exptl_crystal_density_diffrn 1.14
_exptl_crystal_description ' block '
_exptl_crystal_F_000 1015.72
_exptl_crystal_size_max 0.38
_exptl_crystal_size_mid 0.19
_exptl_crystal_size_min 0.19
_refine_diff_density_max 1.07
_refine_diff_density_min -0.91
_refine_ls_extinction_method None
_refine_ls_goodness_of_fit_ref 0.9657
_refine_ls_number_parameters 22
_refine_ls_number_reflns 923
_refine_ls_R_factor_gt 0.0922
_refine_ls_shift/su_max 0.000538
_refine_ls_structure_factor_coef F
_refine_ls_weighting_details
;
Chebychev polynomial with 3 parameters, Carruthers & Watkin , 1979,
 7.99     7.52     5.75
;
_refine_ls_weighting_scheme calc
_refine_ls_wR_factor_ref 0.1091
_reflns_limit_h_max 0
_reflns_limit_h_min -17
_reflns_limit_k_max 20
_reflns_limit_k_min 0
_reflns_limit_l_max 15
_reflns_limit_l_min -14
_reflns_number_gt 923
_reflns_number_total 1309
_reflns_threshold_expression >3.00\s(I)
_cod_data_source_file deposit.cif
_cod_data_source_block TC8
_cod_original_cell_volume 2847.0
_cod_original_sg_symbol_H-M R-3c
_cod_original_formula_sum ' C1.83 H2 N1 S0.50 '
_cod_database_code 4000687

loop_
_symmetry_equiv_pos_as_xyz
x,y,z
-x,-y,-z
x+1/3,y+2/3,z+2/3
-x+1/3,-y+2/3,-z+2/3
x+2/3,y+1/3,z+1/3
-x+2/3,-y+1/3,-z+1/3
-y,x-y,z
y,-x+y,-z
-y+1/3,x-y+2/3,z+2/3
y+1/3,-x+y+2/3,-z+2/3
-y+2/3,x-y+1/3,z+1/3
y+2/3,-x+y+1/3,-z+1/3
-x+y,-x,z
x-y,x,-z
-x+y+1/3,-x+2/3,z+2/3
x-y+1/3,x+2/3,-z+2/3
-x+y+2/3,-x+1/3,z+1/3
x-y+2/3,x+1/3,-z+1/3
-x+y,y,z+1/2
x-y,-y,-z+1/2
-x+y+1/3,y+2/3,z+7/6
x-y+1/3,-y+2/3,-z+7/6
-x+y+2/3,y+1/3,z+5/6
x-y+2/3,-y+1/3,-z+5/6
x,x-y,z+1/2
-x,-x+y,-z+1/2
x+1/3,x-y+2/3,z+7/6
-x+1/3,-x+y+2/3,-z+7/6
x+2/3,x-y+1/3,z+5/6
-x+2/3,-x+y+1/3,-z+5/6
-y,-x,z+1/2
y,x,-z+1/2
-y+1/3,-x+2/3,z+7/6
y+1/3,x+2/3,-z+7/6
-y+2/3,-x+1/3,z+5/6
y+2/3,x+1/3,-z+5/6

loop_
_atom_site_label
_atom_site_fract_x
_atom_site_fract_y
_atom_site_fract_z
_atom_site_U_iso_or_equiv
_atom_site_occupancy
_atom_site_adp_type
S1 0.69527(5) 0.0000 0.2500 0.0851 1.0000 Uani
C2 0.5908(2) 0.0000 0.2500 0.0804 1.0000 Uani
N3 0.53932(18) -0.0184(2) 0.16083(18) 0.0962 1.0000 Uani
C4 0.3333 0.6667 -0.0833 0.109(3) 8.0000 Uiso
H1 0.5566 -0.0318 0.0906 0.0500 1.0000 Uiso
H2 0.4750 -0.0169 0.1654 0.0500 1.0000 Uiso

loop_
_atom_site_aniso_label
_atom_site_aniso_U_11
_atom_site_aniso_U_22
_atom_site_aniso_U_33
_atom_site_aniso_U_23
_atom_site_aniso_U_13
_atom_site_aniso_U_12
S1 0.0985(6) 0.1144(7) 0.0478(6) -0.0028(3) -0.00141(17) 0.0572(4)
C2 0.0940(15) 0.094(2) 0.0535(18) 0.0009(14) 0.0004(7) 0.0468(11)
N3 0.1032(16) 0.128(2) 0.0595(12) -0.002(1) -0.008(1) 0.0594(15)
C4 0.109(3) 1.859(8) 0.0000 0.0000 0.0000 0.0000

loop_
_geom_angle_atom_site_label_1
_geom_angle_atom_site_label_2
_geom_angle_atom_site_label_3
_geom_angle_site_symmetry_3
_geom_angle
_geom_angle_publ_flag
S1 C2 N3 . 120.96(17) yes
S1 C2 N3 20_555 120.96(17) yes
N3 C2 N3 20_555 118.1(3) yes
C2 N3 H1 . 125.6(2) no
C2 N3 H2 . 117.7(2) no
H1 N3 H2 . 116.7(2) no

loop_
_geom_bond_atom_site_label_1
_geom_bond_atom_site_label_2
_geom_bond_site_symmetry_2
_geom_bond_distance
_geom_bond_publ_flag
S1 C2 . 1.695(4) yes
C2 N3 . 1.333(3) yes
C2 N3 20_555 1.333(3) yes
N3 H1 . 0.977(2) no
N3 H2 . 1.057(2) no
